data_4318900
loop_
_publ_author_name
'Richard D. Adams'
'O-Sung Kwon'
'Mark D. Smith'

_publ_section_title
;
 Disulfides of Manganese Carbonyl. Synthesis of Mn2(CO)7(\m-S2) and Its
 Reactions with Tertiary Phosphines and Arsines
;
_journal_name_full 'Inorganic Chemistry'
_journal_page_first 6281
_journal_page_last 6290
_journal_paper_doi 10.1021/ic0203670
_journal_volume 41
_journal_year 2002
_chemical_formula_sum 'C22 H11 As Mn4 O14 S4'
_chemical_formula_weight 922.23
_chemical_name_systematic
;
  ?
;
_space_group_IT_number 14
_symmetry_cell_setting monoclinic
_symmetry_space_group_name_Hall '-P 2yn'
_symmetry_space_group_name_H-M 'P 1 21/n 1'
_atom_sites_solution_hydrogens geom
_atom_sites_solution_primary direct
_atom_sites_solution_secondary difmap
_audit_creation_method SHELXL-97
_cell_angle_alpha 90.00
_cell_angle_beta 91.4490(10)
_cell_angle_gamma 90.00
_cell_formula_units_Z 4
_cell_length_a 9.0561(4)
_cell_length_b 25.9062(11)
_cell_length_c 13.7699(6)
_cell_measurement_reflns_used 6292
_cell_measurement_temperature 296(2)
_cell_measurement_theta_max 28.21
_cell_measurement_theta_min 2.38
_cell_volume 3229.5(2)
_computing_cell_refinement 'SAINT+ NT V6.02a (Bruker, 1998)'
_computing_data_collection 'SMART NT V5.619 (Bruker, 2000)'
_computing_data_reduction 'SAINT+ NT V6.02a'
_computing_molecular_graphics 'SHELXTL V5.1 (Sheldrick, 1997)'
_computing_publication_material 'SHELXTL V5.1'
_computing_structure_refinement 'SHELXL-97 (Sheldrick, 1997)'
_computing_structure_solution 'SHELXS-97 (Sheldrick, 1990)'
_diffrn_ambient_temperature 296(2)
_diffrn_measured_fraction_theta_full 0.995
_diffrn_measured_fraction_theta_max 0.995
_diffrn_measurement_device_type 'Bruker SMART APEX CCD diffractometer'
_diffrn_measurement_method 'omega scans'
_diffrn_radiation_monochromator graphite
_diffrn_radiation_source 'fine-focus sealed tube'
_diffrn_radiation_type MoK\a
_diffrn_radiation_wavelength 0.71073
_diffrn_reflns_av_R_equivalents 0.0278
_diffrn_reflns_av_sigmaI/netI 0.0333
_diffrn_reflns_limit_h_max 12
_diffrn_reflns_limit_h_min -12
_diffrn_reflns_limit_k_max 34
_diffrn_reflns_limit_k_min -32
_diffrn_reflns_limit_l_max 18
_diffrn_reflns_limit_l_min -15
_diffrn_reflns_number 24722
_diffrn_reflns_theta_full 28.31
_diffrn_reflns_theta_max 28.31
_diffrn_reflns_theta_min 1.57
_diffrn_standards_decay_% <1
_exptl_absorpt_coefficient_mu 2.866
_exptl_absorpt_correction_T_max 1
_exptl_absorpt_correction_T_min 0.852364
_exptl_absorpt_correction_type multi-scan
_exptl_absorpt_process_details '(SADABS, Bruker, 1997)'
_exptl_crystal_colour red
_exptl_crystal_density_diffrn 1.897
_exptl_crystal_density_method 'not measured'
_exptl_crystal_description Block
_exptl_crystal_F_000 1808
_exptl_crystal_size_max 0.20
_exptl_crystal_size_mid 0.10
_exptl_crystal_size_min 0.10
_refine_diff_density_max 0.569
_refine_diff_density_min -0.328
_refine_diff_density_rms 0.081
_refine_ls_extinction_method none
_refine_ls_goodness_of_fit_ref 1.048
_refine_ls_hydrogen_treatment mixed
_refine_ls_matrix_type full
_refine_ls_number_parameters 408
_refine_ls_number_reflns 7988
_refine_ls_number_restraints 0
_refine_ls_restrained_S_all 1.048
_refine_ls_R_factor_all 0.0463
_refine_ls_R_factor_gt 0.0334
_refine_ls_shift/su_max 0.001
_refine_ls_shift/su_mean 0.000
_refine_ls_structure_factor_coef Fsqd
_refine_ls_weighting_details 'calc w=1/[\s^2^(Fo^2^)+(0.0369P)^2^+0.0000P] where P=(Fo^2^+2Fc^2^)/3'
_refine_ls_weighting_scheme calc
_refine_ls_wR_factor_gt 0.0711
_refine_ls_wR_factor_ref 0.0756
_reflns_number_gt 6440
_reflns_number_total 7988
_reflns_threshold_expression >2sigma(I)
_cod_data_source_file ic0203670_07.cif
_cod_data_source_block Mn4(CO)14S4(AsMe2Ph)
_cod_depositor_comments
;
The following automatic conversions were performed:

'_symmetry_cell_setting' value 'Monoclinic' changed to 'monoclinic'
according to the built-in table from CIF Core dictionary named
'cif_core.dic' version 2.4.1 from 2010-06-29.

Automatic conversion script
Id: cif_fix_values 1646 2011-03-28 12:23:43Z adriana 
;
_cod_database_code 4318900

loop_
_symmetry_equiv_pos_as_xyz
'x, y, z'
'-x+1/2, y+1/2, -z+1/2'
'-x, -y, -z'
'x-1/2, -y-1/2, z-1/2'

loop_
_atom_site_label
_atom_site_type_symbol
_atom_site_fract_x
_atom_site_fract_y
_atom_site_fract_z
_atom_site_U_iso_or_equiv
_atom_site_adp_type
_atom_site_occupancy
_atom_site_symmetry_multiplicity
_atom_site_calc_flag
_atom_site_refinement_flags
_atom_site_disorder_assembly
_atom_site_disorder_group
Mn1 Mn 0.77751(4) 0.168063(13) 0.95487(3) 0.02847(9) Uani 1 1 d . . .
Mn2 Mn 0.45896(4) 0.160859(13) 0.80447(3) 0.02880(9) Uani 1 1 d . . .
Mn3 Mn 0.81368(4) 0.224610(13) 0.68495(3) 0.02986(9) Uani 1 1 d . . .
Mn4 Mn 0.72444(4) 0.022230(13) 0.82808(3) 0.02911(9) Uani 1 1 d . . .
S1 S 0.68912(6) 0.11430(2) 0.82592(4) 0.02683(12) Uani 1 1 d . . .
S2 S 0.58429(7) 0.22207(2) 0.90087(4) 0.03023(13) Uani 1 1 d . . .
S3 S 0.87395(6) 0.15985(2) 0.80008(4) 0.02767(13) Uani 1 1 d . . .
S4 S 0.57954(7) 0.23439(2) 0.75184(4) 0.03073(13) Uani 1 1 d . . .
As1 As 0.81989(3) 0.016484(9) 0.663883(19) 0.03500(7) Uani 1 1 d . . .
C1 C 0.9651(3) 0.06613(10) 0.6226(2) 0.0512(8) Uani 1 1 d . . .
H1A H 1.0466 0.0667 0.6686 0.077 Uiso 1 1 calc R . .
H1B H 0.9209 0.0998 0.6189 0.077 Uiso 1 1 calc R . .
H1C H 0.9999 0.0565 0.5599 0.077 Uiso 1 1 calc R . .
C2 C 0.6770(4) 0.01661(14) 0.5568(2) 0.0654(9) Uani 1 1 d . . .
H2A H 0.7272 0.0123 0.4968 0.098 Uiso 1 1 calc R . .
H2B H 0.6245 0.0488 0.5558 0.098 Uiso 1 1 calc R . .
H2C H 0.6084 -0.0112 0.5648 0.098 Uiso 1 1 calc R . .
C3 C 0.9244(3) -0.04786(10) 0.6471(2) 0.0439(7) Uani 1 1 d . . .
C4 C 0.8510(4) -0.09101(11) 0.6111(2) 0.0590(9) Uani 1 1 d . . .
H4 H 0.7526 -0.0886 0.5907 0.071 Uiso 1 1 calc R . .
C5 C 0.9238(6) -0.13745(12) 0.6058(3) 0.0827(15) Uani 1 1 d . . .
H5 H 0.8743 -0.1663 0.5813 0.099 Uiso 1 1 calc R . .
C6 C 1.0659(6) -0.14160(14) 0.6355(3) 0.0939(17) Uani 1 1 d . . .
H6 H 1.1135 -0.1733 0.6313 0.113 Uiso 1 1 calc R . .
C7 C 1.1417(5) -0.09954(16) 0.6720(3) 0.0851(13) Uani 1 1 d . . .
H7 H 1.2399 -0.1026 0.6926 0.102 Uiso 1 1 calc R . .
C8 C 1.0684(4) -0.05192(12) 0.6777(3) 0.0618(9) Uani 1 1 d . . .
H8 H 1.1180 -0.0231 0.7023 0.074 Uiso 1 1 calc R . .
C10 C 0.8739(3) 0.22260(10) 1.00693(19) 0.0379(6) Uani 1 1 d . . .
C11 C 0.6654(3) 0.15763(10) 1.0597(2) 0.0419(6) Uani 1 1 d . . .
C12 C 0.9121(3) 0.12473(10) 1.0100(2) 0.0394(6) Uani 1 1 d . . .
C20 C 0.2923(3) 0.19777(10) 0.8104(2) 0.0396(6) Uani 1 1 d . . .
C21 C 0.3955(3) 0.12848(10) 0.6951(2) 0.0414(6) Uani 1 1 d . . .
C22 C 0.3821(3) 0.11512(9) 0.8884(2) 0.0372(6) Uani 1 1 d . . .
C30 C 0.8849(3) 0.27477(10) 0.7737(2) 0.0380(6) Uani 1 1 d . . .
C31 C 0.7696(3) 0.27600(10) 0.5979(2) 0.0383(6) Uani 1 1 d . . .
C32 C 0.9957(3) 0.21459(10) 0.63504(19) 0.0382(6) Uani 1 1 d . . .
C33 C 0.7267(3) 0.17733(10) 0.6005(2) 0.0378(6) Uani 1 1 d . . .
C40 C 0.5330(3) 0.01516(9) 0.7789(2) 0.0407(6) Uani 1 1 d . . .
C41 C 0.7282(3) -0.04836(10) 0.8344(2) 0.0387(6) Uani 1 1 d . . .
C42 C 0.9239(3) 0.02603(10) 0.8653(2) 0.0394(6) Uani 1 1 d . . .
C43 C 0.6683(3) 0.02708(9) 0.9556(2) 0.0369(6) Uani 1 1 d . . .
O10 O 0.9346(2) 0.25780(8) 1.03809(17) 0.0594(6) Uani 1 1 d . . .
O11 O 0.5970(3) 0.15127(10) 1.12693(17) 0.0724(7) Uani 1 1 d . . .
O12 O 0.9915(3) 0.09807(9) 1.05116(18) 0.0679(7) Uani 1 1 d . . .
O20 O 0.1878(2) 0.22215(9) 0.81932(17) 0.0629(6) Uani 1 1 d . . .
O21 O 0.3525(3) 0.10853(9) 0.62589(17) 0.0695(7) Uani 1 1 d . . .
O22 O 0.3319(3) 0.08665(8) 0.94141(17) 0.0611(6) Uani 1 1 d . . .
O30 O 0.9244(3) 0.30588(8) 0.82435(17) 0.0620(6) Uani 1 1 d . . .
O31 O 0.7417(3) 0.30743(8) 0.54372(16) 0.0567(6) Uani 1 1 d . . .
O32 O 1.1092(2) 0.20758(9) 0.60434(16) 0.0585(6) Uani 1 1 d . . .
O33 O 0.6719(3) 0.14963(8) 0.54766(16) 0.0609(6) Uani 1 1 d . . .
O40 O 0.4183(2) 0.00762(8) 0.74796(19) 0.0648(6) Uani 1 1 d . . .
O41 O 0.7225(3) -0.09197(7) 0.83619(16) 0.0582(6) Uani 1 1 d . . .
O42 O 1.0448(2) 0.02603(9) 0.88530(19) 0.0692(7) Uani 1 1 d . . .
O43 O 0.6389(3) 0.03125(8) 1.03396(15) 0.0557(6) Uani 1 1 d . . .

loop_
_atom_site_aniso_label
_atom_site_aniso_U_11
_atom_site_aniso_U_22
_atom_site_aniso_U_33
_atom_site_aniso_U_23
_atom_site_aniso_U_13
_atom_site_aniso_U_12
Mn1 0.02923(19) 0.02968(18) 0.02632(18) 0.00001(15) -0.00282(15) 0.00028(14)
Mn2 0.02442(18) 0.03073(18) 0.03115(19) -0.00027(15) -0.00127(14) -0.00014(14)
Mn3 0.0313(2) 0.02856(18) 0.0299(2) 0.00483(15) 0.00245(15) -0.00077(14)
Mn4 0.02942(19) 0.02490(17) 0.0330(2) 0.00227(15) 0.00165(15) -0.00213(14)
S1 0.0251(3) 0.0238(3) 0.0316(3) 0.0014(2) -0.0001(2) -0.0004(2)
S2 0.0312(3) 0.0296(3) 0.0298(3) -0.0028(2) -0.0004(2) 0.0038(2)
S3 0.0251(3) 0.0269(3) 0.0310(3) 0.0027(2) 0.0012(2) -0.0004(2)
S4 0.0307(3) 0.0298(3) 0.0316(3) 0.0042(2) -0.0007(2) 0.0036(2)
As1 0.04004(16) 0.03091(13) 0.03416(15) -0.00215(11) 0.00336(12) -0.00050(11)
C1 0.060(2) 0.0370(14) 0.0582(19) 0.0013(13) 0.0250(16) -0.0065(13)
C2 0.070(2) 0.077(2) 0.0487(19) -0.0034(17) -0.0179(17) 0.0009(18)
C3 0.0599(19) 0.0306(13) 0.0419(16) -0.0039(11) 0.0161(14) 0.0016(12)
C4 0.079(2) 0.0381(15) 0.061(2) -0.0061(14) 0.0214(18) -0.0112(15)
C5 0.129(4) 0.0321(16) 0.089(3) -0.0066(17) 0.052(3) -0.008(2)
C6 0.139(4) 0.0377(19) 0.108(4) 0.012(2) 0.066(3) 0.026(2)
C7 0.086(3) 0.073(3) 0.097(3) 0.015(2) 0.021(2) 0.040(2)
C8 0.065(2) 0.0495(18) 0.071(2) -0.0009(17) 0.0082(19) 0.0127(16)
C10 0.0382(15) 0.0422(14) 0.0330(14) -0.0023(12) -0.0063(11) 0.0022(11)
C11 0.0449(16) 0.0454(15) 0.0355(15) 0.0037(12) 0.0007(12) 0.0062(12)
C12 0.0426(16) 0.0403(14) 0.0350(14) -0.0029(12) -0.0051(12) 0.0011(12)
C20 0.0332(14) 0.0435(14) 0.0418(15) -0.0020(12) -0.0048(12) 0.0012(12)
C21 0.0354(15) 0.0434(15) 0.0450(16) -0.0022(13) -0.0043(12) 0.0005(11)
C22 0.0293(13) 0.0370(13) 0.0456(16) -0.0030(12) 0.0053(12) 0.0009(10)
C30 0.0378(15) 0.0346(13) 0.0417(15) 0.0060(12) 0.0030(12) -0.0008(11)
C31 0.0404(15) 0.0376(13) 0.0370(14) 0.0044(12) 0.0043(12) -0.0016(11)
C32 0.0414(16) 0.0388(13) 0.0344(14) 0.0085(11) 0.0037(12) -0.0015(11)
C33 0.0395(15) 0.0343(13) 0.0397(15) 0.0035(12) 0.0026(12) 0.0030(11)
C40 0.0382(15) 0.0319(13) 0.0522(17) 0.0006(12) 0.0038(13) -0.0021(11)
C41 0.0437(16) 0.0327(13) 0.0399(15) 0.0035(11) 0.0029(12) -0.0014(11)
C42 0.0388(16) 0.0350(13) 0.0443(16) -0.0008(12) 0.0002(12) 0.0022(11)
C43 0.0404(15) 0.0283(12) 0.0422(16) 0.0055(11) 0.0054(12) -0.0036(10)
O10 0.0619(14) 0.0526(12) 0.0628(14) -0.0157(11) -0.0168(11) -0.0110(11)
O11 0.0774(18) 0.0924(18) 0.0487(14) 0.0121(13) 0.0242(13) 0.0067(14)
O12 0.0718(16) 0.0640(14) 0.0666(15) 0.0089(12) -0.0242(13) 0.0222(12)
O20 0.0387(12) 0.0768(15) 0.0728(16) -0.0053(12) -0.0037(11) 0.0222(11)
O21 0.0761(17) 0.0775(16) 0.0539(14) -0.0227(12) -0.0195(13) -0.0047(13)
O22 0.0655(15) 0.0497(12) 0.0691(15) 0.0113(11) 0.0241(12) -0.0089(11)
O30 0.0708(16) 0.0517(12) 0.0631(15) -0.0141(12) -0.0020(12) -0.0110(11)
O31 0.0712(15) 0.0456(11) 0.0533(13) 0.0192(10) 0.0023(11) 0.0025(10)
O32 0.0416(12) 0.0855(15) 0.0491(13) 0.0108(12) 0.0138(10) 0.0070(11)
O33 0.0683(16) 0.0565(13) 0.0575(14) -0.0166(11) -0.0050(12) -0.0004(11)
O40 0.0399(13) 0.0656(14) 0.0881(18) -0.0035(13) -0.0133(12) -0.0107(10)
O41 0.0796(16) 0.0298(10) 0.0653(15) 0.0053(10) 0.0014(12) -0.0035(10)
O42 0.0387(13) 0.0821(16) 0.0861(18) -0.0156(14) -0.0144(12) 0.0066(12)
O43 0.0725(15) 0.0546(12) 0.0409(12) 0.0051(10) 0.0167(11) -0.0085(11)

loop_
_atom_type_symbol
_atom_type_description
_atom_type_scat_dispersion_real
_atom_type_scat_dispersion_imag
_atom_type_scat_source
C C 0.0033 0.0016 'International Tables Vol C Tables 4.2.6.8 and 6.1.1.4'
H H 0.0000 0.0000 'International Tables Vol C Tables 4.2.6.8 and 6.1.1.4'
O O 0.0106 0.0060 'International Tables Vol C Tables 4.2.6.8 and 6.1.1.4'
S S 0.1246 0.1234 'International Tables Vol C Tables 4.2.6.8 and 6.1.1.4'
Mn Mn 0.3368 0.7283 'International Tables Vol C Tables 4.2.6.8 and 6.1.1.4'
As As 0.0499 2.0058 'International Tables Vol C Tables 4.2.6.8 and 6.1.1.4'

loop_
_geom_angle_atom_site_label_1
_geom_angle_atom_site_label_2
_geom_angle_atom_site_label_3
_geom_angle
_geom_angle_site_symmetry_1
_geom_angle_site_symmetry_3
_geom_angle_publ_flag
C10 Mn1 C11 94.34(13) . . ?
C10 Mn1 C12 90.30(12) . . ?
C11 Mn1 C12 87.58(12) . . ?
C10 Mn1 S3 104.26(9) . . ?
C11 Mn1 S3 161.34(9) . . ?
C12 Mn1 S3 93.62(9) . . ?
C10 Mn1 S2 90.48(9) . . ?
C11 Mn1 S2 85.00(9) . . ?
C12 Mn1 S2 172.58(9) . . ?
S3 Mn1 S2 93.34(2) . . ?
C10 Mn1 S1 155.12(9) . . ?
C11 Mn1 S1 108.89(9) . . ?
C12 Mn1 S1 99.22(8) . . ?
S3 Mn1 S1 52.53(2) . . ?
S2 Mn1 S1 83.02(2) . . ?
C20 Mn2 C21 92.03(12) . . ?
C20 Mn2 C22 88.98(12) . . ?
C21 Mn2 C22 96.28(13) . . ?
C20 Mn2 S4 88.84(9) . . ?
C21 Mn2 S4 105.25(9) . . ?
C22 Mn2 S4 158.42(9) . . ?
C20 Mn2 S2 90.55(9) . . ?
C21 Mn2 S2 157.92(9) . . ?
C22 Mn2 S2 105.69(9) . . ?
S4 Mn2 S2 52.87(2) . . ?
C20 Mn2 S1 170.14(9) . . ?
C21 Mn2 S1 97.19(9) . . ?
C22 Mn2 S1 86.53(8) . . ?
S4 Mn2 S1 92.10(2) . . ?
S2 Mn2 S1 82.23(2) . . ?
C32 Mn3 C31 92.35(11) . . ?
C32 Mn3 C33 92.50(12) . . ?
C31 Mn3 C33 89.29(12) . . ?
C32 Mn3 C30 92.56(12) . . ?
C31 Mn3 C30 89.34(12) . . ?
C33 Mn3 C30 174.80(12) . . ?
C32 Mn3 S4 177.83(8) . . ?
C31 Mn3 S4 89.67(8) . . ?
C33 Mn3 S4 86.76(8) . . ?
C30 Mn3 S4 88.22(8) . . ?
C32 Mn3 S3 87.48(8) . . ?
C31 Mn3 S3 178.47(9) . . ?
C33 Mn3 S3 92.24(8) . . ?
C30 Mn3 S3 89.15(8) . . ?
S4 Mn3 S3 90.52(2) . . ?
C41 Mn4 C43 91.59(11) . . ?
C41 Mn4 C40 86.26(12) . . ?
C43 Mn4 C40 94.42(12) . . ?
C41 Mn4 C42 91.32(12) . . ?
C43 Mn4 C42 91.31(12) . . ?
C40 Mn4 C42 173.84(12) . . ?
C41 Mn4 S1 173.07(8) . . ?
C43 Mn4 S1 84.52(7) . . ?
C40 Mn4 S1 88.32(8) . . ?
C42 Mn4 S1 94.50(8) . . ?
C41 Mn4 As1 88.67(8) . . ?
C43 Mn4 As1 175.28(9) . . ?
C40 Mn4 As1 90.29(9) . . ?
C42 Mn4 As1 83.98(9) . . ?
S1 Mn4 As1 95.675(19) . . ?
S3 S1 Mn1 62.60(2) . . ?
S3 S1 Mn4 117.12(3) . . ?
Mn1 S1 Mn4 121.93(3) . . ?
S3 S1 Mn2 112.93(3) . . ?
Mn1 S1 Mn2 94.11(2) . . ?
Mn4 S1 Mn2 127.54(3) . . ?
S4 S2 Mn2 63.02(3) . . ?
S4 S2 Mn1 113.67(3) . . ?
Mn2 S2 Mn1 97.04(2) . . ?
S1 S3 Mn1 64.87(2) . . ?
S1 S3 Mn3 110.09(3) . . ?
Mn1 S3 Mn3 117.57(3) . . ?
S2 S4 Mn2 64.11(2) . . ?
S2 S4 Mn3 112.02(3) . . ?
Mn2 S4 Mn3 118.09(3) . . ?
C3 As1 C1 101.50(12) . . ?
C3 As1 C2 103.31(14) . . ?
C1 As1 C2 102.80(15) . . ?
C3 As1 Mn4 110.40(8) . . ?
C1 As1 Mn4 119.33(9) . . ?
C2 As1 Mn4 117.29(11) . . ?
C8 C3 C4 119.6(3) . . ?
C8 C3 As1 119.8(2) . . ?
C4 C3 As1 120.4(3) . . ?
C5 C4 C3 119.9(4) . . ?
C6 C5 C4 120.7(4) . . ?
C5 C6 C7 120.9(3) . . ?
C6 C7 C8 118.9(4) . . ?
C3 C8 C7 120.0(4) . . ?
O10 C10 Mn1 178.5(2) . . ?
O11 C11 Mn1 178.7(3) . . ?
O12 C12 Mn1 174.8(3) . . ?
O20 C20 Mn2 176.2(3) . . ?
O21 C21 Mn2 178.5(3) . . ?
O22 C22 Mn2 179.1(2) . . ?
O30 C30 Mn3 177.4(3) . . ?
O31 C31 Mn3 179.4(3) . . ?
O32 C32 Mn3 179.0(2) . . ?
O33 C33 Mn3 178.1(2) . . ?
O40 C40 Mn4 175.6(2) . . ?
O41 C41 Mn4 176.1(3) . . ?
O42 C42 Mn4 176.5(3) . . ?
O43 C43 Mn4 177.3(2) . . ?

loop_
_geom_bond_atom_site_label_1
_geom_bond_atom_site_label_2
_geom_bond_distance
_geom_bond_site_symmetry_2
_geom_bond_publ_flag
Mn1 C10 1.800(3) . ?
Mn1 C11 1.806(3) . ?
Mn1 C12 1.810(3) . ?
Mn1 S3 2.3336(7) . ?
Mn1 S2 2.3466(7) . ?
Mn1 S1 2.3795(7) . ?
Mn2 C20 1.791(3) . ?
Mn2 C21 1.805(3) . ?
Mn2 C22 1.807(3) . ?
Mn2 S4 2.3208(7) . ?
Mn2 S2 2.3428(7) . ?
Mn2 S1 2.4198(7) . ?
Mn3 C32 1.821(3) . ?
Mn3 C31 1.829(3) . ?
Mn3 C33 1.851(3) . ?
Mn3 C30 1.886(3) . ?
Mn3 S4 2.3468(7) . ?
Mn3 S3 2.3625(7) . ?
Mn4 C41 1.831(3) . ?
Mn4 C43 1.844(3) . ?
Mn4 C40 1.855(3) . ?
Mn4 C42 1.868(3) . ?
Mn4 S1 2.4065(6) . ?
Mn4 As1 2.4454(5) . ?
S1 S3 2.0860(8) . ?
S2 S4 2.0762(9) . ?
As1 C3 1.934(3) . ?
As1 C1 1.935(3) . ?
As1 C2 1.937(3) . ?
C3 C8 1.364(5) . ?
C3 C4 1.386(4) . ?
C4 C5 1.375(5) . ?
C5 C6 1.344(6) . ?
C6 C7 1.377(6) . ?
C7 C8 1.404(4) . ?
C10 O10 1.143(3) . ?
C11 O11 1.139(3) . ?
C12 O12 1.138(3) . ?
C20 O20 1.146(3) . ?
C21 O21 1.144(3) . ?
C22 O22 1.140(3) . ?
C30 O30 1.119(3) . ?
C31 O31 1.128(3) . ?
C32 O32 1.135(3) . ?
C33 O33 1.128(3) . ?
C40 O40 1.129(3) . ?
C41 O41 1.131(3) . ?
C42 O42 1.122(3) . ?
C43 O43 1.123(3) . ?
